data_4341791
loop_
_publ_author_name
'Jarenmark, Martin'
'Fredin, Lisa A.'
'Hedberg, Joachim H. J.'
'Doverbratt, Isa'
'Persson, Petter'
'Abrahamsson, Maria'

_publ_section_title
;
 A Homoleptic Trisbidentate Ru(II) Complex of a Novel Bidentate
 Biheteroaromatic Ligand Based on Quinoline and Pyrazole Groups:
 Structural, Electrochemical, Photophysical, and Computational
 Characterization.
;
_journal_name_full 'Inorganic chemistry'
_journal_page_first 141124111710000
_journal_paper_doi 10.1021/ic502432c
_journal_year 2014
_chemical_formula_sum 'C37 H30 F12 N9 O P2 Ru'
_chemical_formula_weight 1007.7
_space_group_IT_number 14
_symmetry_cell_setting monoclinic
_symmetry_Int_Tables_number 14
_symmetry_space_group_name_Hall '-P 2yn'
_symmetry_space_group_name_H-M 'P 1 21/n 1'
_audit_creation_method 'Jana2006 Version : 14/06/2013'
_cell_angle_alpha 90
_cell_angle_beta 100.7226(15)
_cell_angle_gamma 90
_cell_formula_units_Z 4
_cell_length_a 12.1633(2)
_cell_length_b 16.1571(2)
_cell_length_c 20.5034(4)
_cell_measurement_reflns_used 14777
_cell_measurement_temperature 293
_cell_measurement_theta_max 28.77
_cell_measurement_theta_min 2.87
_cell_volume 3959.05(11)
_computing_cell_refinement
;
CrysAlisPro, Agilent Technologies,
Version 1.171.35.21 (release 20-01-2012 CrysAlis171 .NET)
(compiled Jan 23 2012,18:06:46)
;
_computing_data_collection
;
CrysAlisPro, Agilent Technologies,
Version 1.171.35.21 (release 20-01-2012 CrysAlis171 .NET)
(compiled Jan 23 2012,18:06:46)
;
_computing_data_reduction
;
CrysAlisPro, Agilent Technologies,
Version 1.171.35.21 (release 20-01-2012 CrysAlis171 .NET)
(compiled Jan 23 2012,18:06:46)
;
_diffrn_ambient_temperature 293
_diffrn_detector_area_resol_mean 16.1367
_diffrn_measured_fraction_theta_full 0.98
_diffrn_measured_fraction_theta_max 0.94
_diffrn_measurement_device 'four-cycle diffractometer'
_diffrn_measurement_device_type 'Xcalibur, Eos'
_diffrn_measurement_method '\w scans'
_diffrn_radiation_monochromator graphite
_diffrn_radiation_probe x-ray
_diffrn_radiation_source 'Enhance (Mo) X-ray Source'
_diffrn_radiation_type 'Mo K\a'
_diffrn_radiation_wavelength 0.7107
_diffrn_reflns_av_R_equivalents 0.0733
_diffrn_reflns_av_sigmaI/netI 0.0569
_diffrn_reflns_limit_h_max 16
_diffrn_reflns_limit_h_min -16
_diffrn_reflns_limit_k_max 21
_diffrn_reflns_limit_k_min -21
_diffrn_reflns_limit_l_max 27
_diffrn_reflns_limit_l_min -27
_diffrn_reflns_number 84737
_diffrn_reflns_theta_full 28.29
_diffrn_reflns_theta_max 28.84
_diffrn_reflns_theta_min 3.04
_exptl_absorpt_coefficient_mu 0.579
_exptl_absorpt_correction_T_max 1
_exptl_absorpt_correction_T_min 0.934
_exptl_absorpt_correction_type multi-scan
_exptl_absorpt_process_details
;
CrysAlisPro, Agilent Technologies,
Version 1.171.35.21 (release 20-01-2012 CrysAlis171 .NET)
(compiled Jan 23 2012,18:06:46)
Empirical absorption correction using spherical harmonics,
 implemented in SCALE3 ABSPACK scaling algorithm.
;
_exptl_crystal_colour 'Dark red'
_exptl_crystal_density_diffrn 1.6902
_exptl_crystal_description Block
_exptl_crystal_F_000 2020
_exptl_crystal_size_max 0.1830
_exptl_crystal_size_mid 0.1300
_exptl_crystal_size_min 0.1171
_refine_diff_density_max 2.13
_refine_diff_density_min -1.20
_refine_ls_extinction_method none
_refine_ls_goodness_of_fit_gt 2.52
_refine_ls_goodness_of_fit_ref 1.99
_refine_ls_hydrogen_treatment constr
_refine_ls_number_constraints 120
_refine_ls_number_parameters 559
_refine_ls_number_reflns 9809
_refine_ls_number_restraints 0
_refine_ls_R_factor_all 0.1236
_refine_ls_R_factor_gt 0.0613
_refine_ls_shift/su_max 0.0081
_refine_ls_shift/su_mean 0.0005
_refine_ls_structure_factor_coef Fsqd
_refine_ls_weighting_details w=1/(\s^2^(I)+0.0004I^2^)
_refine_ls_weighting_scheme sigma
_refine_ls_wR_factor_gt 0.1216
_refine_ls_wR_factor_ref 0.1315
_reflns_number_gt 5458
_reflns_number_total 9809
_reflns_threshold_expression I>3\s(I)
_cod_data_source_file ic502432c_si_002.cif
_cod_data_source_block global
_cod_depositor_comments
;
The following automatic conversions were performed:

data name '_atom_site_site_symmetry_mutiplicity' was replaced with
'_atom_site_site_symmetry_multiplicity' as specified in the
replacement file 'data/replacement-values/replacement_tags.lst'.

Automatic conversion script
Id: cif_correct_tags 9268 2022-04-12 08:56:07Z antanas 
;
_cod_original_formula_sum 'C37 H30 F12 N9 O1 P2 Ru1'
_cod_database_code 4341791

loop_
_symmetry_equiv_pos_site_id
_symmetry_equiv_pos_as_xyz
1 x,y,z
2 -x+1/2,y+1/2,-z+1/2
3 -x,-y,-z
4 x+1/2,-y+1/2,z+1/2

loop_
_atom_site_label
_atom_site_type_symbol
_atom_site_fract_x
_atom_site_fract_y
_atom_site_fract_z
_atom_site_adp_type
_atom_site_U_iso_or_equiv
_atom_site_site_symmetry_multiplicity
_atom_site_occupancy
_atom_site_calc_flag
Ru1 Ru 0.22477(3) 0.23645(2) 0.018953(18) Uani 0.04244(13) 4 1 d
P1a P 0.68077(14) 0.56529(9) 0.20817(8) Uani 0.0695(6) 4 1 d
P1b P 0.19380(13) 0.46520(9) 0.25019(7) Uani 0.0615(6) 4 1 d
F1a F 0.5562(3) 0.5928(3) 0.1871(2) Uani 0.146(2) 4 1 d
F1b F 0.0666(3) 0.4578(3) 0.2515(2) Uani 0.144(2) 4 1 d
F2a F 0.8029(3) 0.5344(3) 0.2259(2) Uani 0.145(2) 4 1 d
F2b F 0.3203(3) 0.4727(3) 0.2490(2) Uani 0.135(2) 4 1 d
F3a F 0.6388(4) 0.4746(3) 0.2079(3) Uani 0.182(3) 4 1 d
F3b F 0.1635(4) 0.4419(4) 0.1777(2) Uani 0.206(3) 4 1 d
F4a F 0.6827(3) 0.5512(3) 0.13221(20) Uani 0.145(2) 4 1 d
F4b F 0.2102(4) 0.3794(3) 0.2703(5) Uani 0.280(5) 4 1 d
F5a F 0.7218(4) 0.6525(2) 0.1964(3) Uani 0.176(3) 4 1 d
F5b F 0.2261(4) 0.4938(4) 0.3220(2) Uani 0.210(4) 4 1 d
F6a F 0.6795(5) 0.5791(4) 0.2789(2) Uani 0.229(4) 4 1 d
F6b F 0.1740(4) 0.5530(3) 0.2347(4) Uani 0.246(4) 4 1 d
O1 O 0.4915(8) 0.3110(4) 0.1976(3) Uani 0.245(5) 4 1 d
N1a N 0.1373(3) 0.2420(2) 0.09896(18) Uani 0.0507(15) 4 1 d
N1b N 0.1268(3) 0.1312(2) -0.01387(18) Uani 0.0511(15) 4 1 d
N1c N 0.3099(3) 0.2260(2) -0.06226(17) Uani 0.0438(13) 4 1 d
N2a N 0.1112(3) 0.3200(2) -0.02967(19) Uani 0.0512(15) 4 1 d
N2b N 0.3456(3) 0.1570(2) 0.06564(18) Uani 0.0515(15) 4 1 d
N2c N 0.3239(3) 0.3358(2) 0.04849(17) Uani 0.0461(14) 4 1 d
N3a N 0.1221(4) 0.3527(3) -0.0890(2) Uani 0.0738(19) 4 1 d
N3b N 0.4338(3) 0.1797(3) 0.1130(2) Uani 0.0659(18) 4 1 d
N3c N 0.3000(3) 0.3962(2) 0.08876(18) Uani 0.0588(16) 4 1 d
C1a C 0.1770(4) 0.1932(3) 0.1505(2) Uani 0.061(2) 4 1 d
C1b C 0.0198(4) 0.1449(3) -0.0372(2) Uani 0.063(2) 4 1 d
C1c C 0.2603(4) 0.1797(3) -0.1132(2) Uani 0.0562(19) 4 1 d
C2a C 0.1259(5) 0.1828(3) 0.2044(3) Uani 0.072(2) 4 1 d
C2b C -0.0514(5) 0.0904(4) -0.0761(3) Uani 0.077(3) 4 1 d
C2c C 0.3160(5) 0.1452(3) -0.1605(2) Uani 0.068(2) 4 1 d
C3a C 0.0312(5) 0.2239(3) 0.2052(3) Uani 0.076(3) 4 1 d
C3b C -0.0110(6) 0.0180(4) -0.0921(3) Uani 0.089(3) 4 1 d
C3c C 0.4255(5) 0.1597(3) -0.1548(2) Uani 0.071(2) 4 1 d
C4a C -0.0181(5) 0.2751(4) 0.1543(3) Uani 0.072(2) 4 1 d
C4b C 0.0998(6) -0.0038(3) -0.0657(3) Uani 0.078(3) 4 1 d
C4c C 0.4808(5) 0.2121(3) -0.1062(3) Uani 0.062(2) 4 1 d
C5a C 0.0362(4) 0.2851(3) 0.1000(3) Uani 0.058(2) 4 1 d
C5b C 0.1699(5) 0.0532(3) -0.0241(2) Uani 0.058(2) 4 1 d
C5c C 0.4209(4) 0.2480(3) -0.0600(2) Uani 0.0497(17) 4 1 d
C6a C -0.1183(5) 0.3190(4) 0.1571(4) Uani 0.102(3) 4 1 d
C6b C 0.1461(8) -0.0822(4) -0.0785(3) Uani 0.108(4) 4 1 d
C6c C 0.5952(5) 0.2324(4) -0.1027(3) Uani 0.088(3) 4 1 d
C7a C -0.1629(6) 0.3731(5) 0.1074(4) Uani 0.107(3) 4 1 d
C7b C 0.2509(8) -0.1036(4) -0.0521(4) Uani 0.113(4) 4 1 d
C7c C 0.6452(5) 0.2865(5) -0.0571(4) Uani 0.108(3) 4 1 d
C8a C -0.1133(5) 0.3833(4) 0.0547(4) Uani 0.101(3) 4 1 d
C8b C 0.3194(6) -0.0494(3) -0.0090(3) Uani 0.096(3) 4 1 d
C8c C 0.5852(5) 0.3243(4) -0.0137(3) Uani 0.090(3) 4 1 d
C9a C -0.0136(4) 0.3389(3) 0.0485(3) Uani 0.063(2) 4 1 d
C9b C 0.2809(5) 0.0289(3) 0.0053(3) Uani 0.063(2) 4 1 d
C9c C 0.4748(4) 0.3074(3) -0.0136(2) Uani 0.0565(19) 4 1 d
C10a C 0.0233(5) 0.3567(3) -0.0120(3) Uani 0.065(2) 4 1 d
C10b C 0.3596(5) 0.0768(3) 0.0536(3) Uani 0.061(2) 4 1 d
C10c C 0.4194(4) 0.3576(3) 0.0306(2) Uani 0.0520(18) 4 1 d
C11a C -0.0250(5) 0.4158(3) -0.0646(3) Uani 0.089(3) 4 1 d
C11b C 0.4592(5) 0.0489(4) 0.0941(3) Uani 0.085(3) 4 1 d
C11c C 0.4566(5) 0.4333(3) 0.0614(2) Uani 0.070(2) 4 1 d
C12a C 0.0429(5) 0.4091(3) -0.1108(3) Uani 0.086(3) 4 1 d
C12b C 0.5021(5) 0.1142(4) 0.1303(3) Uani 0.082(3) 4 1 d
C12c C 0.3787(5) 0.4547(3) 0.0970(3) Uani 0.075(2) 4 1 d
C13 C 0.4907(12) 0.2934(7) 0.2604(5) Uani 0.273(9) 4 1 d
H1c1a H 0.245211 0.163634 0.149866 Uiso 0.0728 4 1 d
H1c1b H -0.01092 0.196714 -0.026239 Uiso 0.076 4 1 d
H1c1c H 0.181516 0.169338 -0.11759 Uiso 0.0674 4 1 d
H1c2a H 0.157576 0.147039 0.240408 Uiso 0.0858 4 1 d
H1c2b H -0.128661 0.104382 -0.091357 Uiso 0.0921 4 1 d
H1c2c H 0.276589 0.112027 -0.196221 Uiso 0.0816 4 1 d
H1c3a H -0.004453 0.217469 0.242914 Uiso 0.0907 4 1 d
H1c3b H -0.05766 -0.019092 -0.121714 Uiso 0.1068 4 1 d
H1c3c H 0.466339 0.133471 -0.184862 Uiso 0.0853 4 1 d
H1c6a H -0.15528 0.310849 0.194078 Uiso 0.122 4 1 d
H1c6b H 0.100169 -0.120755 -0.10706 Uiso 0.1295 4 1 d
H1c6c H 0.636712 0.207365 -0.133038 Uiso 0.1059 4 1 d
H1c7a H -0.229491 0.403652 0.11036 Uiso 0.1281 4 1 d
H1c7b H 0.279568 -0.156351 -0.062717 Uiso 0.1351 4 1 d
H1c7c H 0.723015 0.299348 -0.054435 Uiso 0.13 4 1 d
H1c8a H -0.14536 0.421172 0.020261 Uiso 0.1209 4 1 d
H1c8b H 0.393728 -0.066305 0.010919 Uiso 0.1153 4 1 d
H1c8c H 0.622845 0.364015 0.01758 Uiso 0.1077 4 1 d
H1c11a H -0.089136 0.450784 -0.066073 Uiso 0.1067 4 1 d
H1c11b H 0.490117 -0.005845 0.095444 Uiso 0.1021 4 1 d
H1c11c H 0.523379 0.463142 0.057659 Uiso 0.0844 4 1 d
H1c12a H 0.0351 0.439449 -0.15166 Uiso 0.1037 4 1 d
H1c12b H 0.569754 0.114454 0.162976 Uiso 0.0979 4 1 d
H1c12c H 0.379607 0.503609 0.123649 Uiso 0.0895 4 1 d
H1c13 H 0.511478 0.34162 0.287188 Uiso 0.327 4 1 d
H2c13 H 0.417046 0.275971 0.26493 Uiso 0.327 4 1 d
H3c13 H 0.543108 0.249648 0.274765 Uiso 0.327 4 1 d
H1n3a H 0.174571 0.338689 -0.110433 Uiso 0.0886 4 1 d
H1n3b H 0.444728 0.229152 0.129767 Uiso 0.079 4 1 d
H1n3c H 0.240967 0.397051 0.107045 Uiso 0.0706 4 1 d

loop_
_atom_site_aniso_label
_atom_site_aniso_type_symbol
_atom_site_aniso_U_11
_atom_site_aniso_U_22
_atom_site_aniso_U_33
_atom_site_aniso_U_12
_atom_site_aniso_U_13
_atom_site_aniso_U_23
Ru1 Ru 0.0482(2) 0.0395(2) 0.0405(2) -0.00285(19) 0.01054(16) -0.00196(17)
P1a P 0.0750(11) 0.0670(10) 0.0681(11) 0.0027(8) 0.0177(8) 0.0054(7)
P1b P 0.0702(11) 0.0609(9) 0.0560(9) -0.0079(7) 0.0182(7) -0.0107(7)
F1a F 0.086(3) 0.169(4) 0.182(4) 0.035(3) 0.024(3) -0.020(3)
F1b F 0.074(3) 0.218(5) 0.146(4) -0.016(3) 0.042(3) -0.009(3)
F2a F 0.089(3) 0.186(4) 0.150(4) 0.038(3) -0.003(3) 0.003(3)
F2b F 0.067(3) 0.203(4) 0.144(4) -0.035(3) 0.040(2) -0.039(3)
F3a F 0.183(5) 0.106(3) 0.234(6) -0.031(3) -0.019(4) 0.050(3)
F3b F 0.132(4) 0.405(9) 0.089(3) -0.024(5) 0.043(3) -0.110(4)
F4a F 0.132(4) 0.215(5) 0.088(3) 0.002(3) 0.025(3) -0.010(3)
F4b F 0.153(5) 0.098(4) 0.554(13) -0.028(3) -0.029(6) 0.111(6)
F5a F 0.229(5) 0.092(3) 0.197(5) -0.051(3) 0.016(4) 0.017(3)
F5b F 0.135(4) 0.401(9) 0.087(3) 0.062(5) 0.006(3) -0.076(4)
F6a F 0.201(5) 0.430(9) 0.064(3) 0.028(6) 0.048(3) -0.045(4)
F6b F 0.178(5) 0.084(3) 0.412(9) -0.035(3) -0.111(5) 0.056(4)
O1 O 0.413(12) 0.135(5) 0.124(6) 0.041(6) -0.115(7) -0.021(4)
N1a N 0.062(3) 0.046(2) 0.047(2) -0.011(2) 0.0172(19) -0.0049(18)
N1b N 0.063(3) 0.046(2) 0.047(2) -0.013(2) 0.018(2) -0.0049(18)
N1c N 0.057(2) 0.039(2) 0.035(2) 0.0029(18) 0.0092(17) 0.0011(16)
N2a N 0.048(3) 0.050(2) 0.053(3) -0.001(2) 0.003(2) 0.0018(19)
N2b N 0.061(3) 0.055(2) 0.042(2) 0.008(2) 0.019(2) 0.0072(18)
N2c N 0.052(3) 0.045(2) 0.041(2) -0.0046(19) 0.0081(18) -0.0081(17)
N3a N 0.066(3) 0.083(3) 0.073(3) 0.009(3) 0.013(3) 0.019(3)
N3b N 0.063(3) 0.079(3) 0.053(3) 0.006(3) 0.006(2) 0.010(2)
N3c N 0.066(3) 0.058(3) 0.057(3) -0.011(2) 0.021(2) -0.016(2)
C1a C 0.074(4) 0.062(3) 0.052(3) -0.003(3) 0.027(3) -0.007(3)
C1b C 0.068(4) 0.062(3) 0.060(3) -0.018(3) 0.012(3) -0.008(3)
C1c C 0.076(4) 0.050(3) 0.043(3) -0.007(3) 0.013(3) 0.001(2)
C2a C 0.094(5) 0.064(3) 0.065(4) 0.009(3) 0.037(3) 0.007(3)
C2b C 0.087(5) 0.081(4) 0.059(4) -0.037(4) 0.005(3) -0.004(3)
C2c C 0.111(5) 0.056(3) 0.041(3) -0.010(3) 0.025(3) -0.008(2)
C3a C 0.096(5) 0.061(4) 0.073(4) -0.014(3) 0.024(3) -0.006(3)
C3b C 0.120(6) 0.082(5) 0.062(4) -0.046(4) 0.010(4) -0.006(3)
C3c C 0.106(5) 0.062(4) 0.052(4) 0.018(3) 0.031(3) 0.003(3)
C4a C 0.075(4) 0.075(4) 0.071(4) -0.025(3) 0.025(3) -0.025(3)
C4b C 0.137(6) 0.054(4) 0.053(4) -0.033(4) 0.046(4) -0.011(3)
C4c C 0.066(4) 0.070(3) 0.052(3) 0.017(3) 0.020(3) 0.008(3)
C5a C 0.054(3) 0.065(3) 0.061(3) -0.029(3) 0.027(3) -0.029(3)
C5b C 0.089(4) 0.048(3) 0.044(3) -0.015(3) 0.031(3) -0.004(2)
C5c C 0.054(3) 0.052(3) 0.045(3) 0.013(2) 0.015(2) 0.007(2)
C6a C 0.066(5) 0.147(6) 0.093(6) 0.002(4) 0.019(4) -0.042(5)
C6b C 0.199(9) 0.063(5) 0.077(5) -0.037(5) 0.065(6) -0.024(4)
C6c C 0.071(4) 0.118(5) 0.082(5) 0.023(4) 0.030(3) -0.006(4)
C7a C 0.079(5) 0.147(7) 0.088(6) 0.022(5) 0.001(4) -0.048(5)
C7b C 0.187(9) 0.048(4) 0.123(7) -0.002(5) 0.082(7) -0.016(4)
C7c C 0.053(4) 0.170(7) 0.107(6) 0.007(5) 0.031(4) -0.012(5)
C8a C 0.068(5) 0.120(6) 0.117(6) -0.017(4) 0.026(4) -0.053(5)
C8b C 0.139(6) 0.058(4) 0.109(5) 0.004(4) 0.071(5) 0.002(4)
C8c C 0.053(4) 0.133(6) 0.085(5) -0.007(4) 0.014(3) -0.016(4)
C9a C 0.044(3) 0.054(3) 0.088(4) -0.005(3) 0.004(3) -0.020(3)
C9b C 0.099(5) 0.044(3) 0.056(3) -0.002(3) 0.044(3) 0.002(2)
C9c C 0.045(3) 0.074(3) 0.052(3) 0.001(3) 0.012(2) 0.002(3)
C10a C 0.056(4) 0.056(3) 0.082(4) -0.003(3) 0.009(3) -0.004(3)
C10b C 0.076(4) 0.053(3) 0.064(4) 0.020(3) 0.037(3) 0.020(3)
C10c C 0.048(3) 0.060(3) 0.047(3) -0.010(2) 0.007(2) -0.001(2)
C11a C 0.078(5) 0.077(4) 0.107(5) 0.022(3) 0.004(4) 0.010(4)
C11b C 0.081(5) 0.077(4) 0.103(5) 0.026(4) 0.032(4) 0.033(4)
C11c C 0.073(4) 0.078(4) 0.062(4) -0.035(3) 0.020(3) -0.018(3)
C12a C 0.091(5) 0.090(4) 0.077(5) 0.033(4) 0.012(4) 0.041(3)
C12b C 0.063(4) 0.106(5) 0.074(4) 0.024(4) 0.009(3) 0.033(4)
C12c C 0.096(5) 0.060(3) 0.070(4) -0.027(3) 0.020(3) -0.021(3)
C13 C 0.311(17) 0.302(15) 0.156(11) 0.139(13) -0.082(12) -0.073(11)

loop_
_atom_type_symbol
_atom_type_scat_dispersion_real
_atom_type_scat_dispersion_imag
_atom_type_scat_source
C 0.0033 0.0016 'International Tables Vol C tables 4.2.6.8 and 6.1.1.1'
H 0.0000 0.0000 'International Tables Vol C tables 4.2.6.8 and 6.1.1.1'
F 0.0171 0.0103 'International Tables Vol C tables 4.2.6.8 and 6.1.1.1'
N 0.0061 0.0033 'International Tables Vol C tables 4.2.6.8 and 6.1.1.1'
O 0.0106 0.0060 'International Tables Vol C tables 4.2.6.8 and 6.1.1.1'
P 0.1023 0.0942 'International Tables Vol C tables 4.2.6.8 and 6.1.1.1'
Ru -1.2594 0.8363 'International Tables Vol C tables 4.2.6.8 and 6.1.1.1'

loop_
_geom_angle_atom_site_label_1
_geom_angle_atom_site_label_2
_geom_angle_atom_site_label_3
_geom_angle
N1a Ru1 N1b 86.89(15)
N1a Ru1 N1c 177.68(13)
N1a Ru1 N2a 87.65(15)
N1a Ru1 N2b 94.85(15)
N1a Ru1 N2c 95.28(14)
N1b Ru1 N1c 90.86(14)
N1b Ru1 N2a 94.93(14)
N1b Ru1 N2b 87.55(14)
N1b Ru1 N2c 177.61(16)
N1c Ru1 N2a 93.07(15)
N1c Ru1 N2b 84.52(15)
N1c Ru1 N2c 86.97(14)
N2a Ru1 N2b 176.58(16)
N2a Ru1 N2c 86.20(14)
N2b Ru1 N2c 91.24(14)
F1a P1a F2a 176.8(3)
F1a P1a F3a 88.1(3)
F1a P1a F4a 87.7(2)
F1a P1a F5a 91.3(3)
F1a P1a F6a 92.4(3)
F2a P1a F3a 89.9(3)
F2a P1a F4a 89.7(2)
F2a P1a F5a 90.4(3)
F2a P1a F6a 90.2(3)
F3a P1a F4a 85.7(3)
F3a P1a F5a 170.7(3)
F3a P1a F6a 94.8(4)
F4a P1a F5a 85.0(3)
F4a P1a F6a 179.5(3)
F5a P1a F6a 94.5(3)
F1b P1b F2b 179.8(3)
F1b P1b F3b 86.4(3)
F1b P1b F4b 90.3(3)
F1b P1b F5b 94.9(3)
F1b P1b F6b 87.4(3)
F2b P1b F3b 93.8(3)
F2b P1b F4b 89.7(3)
F2b P1b F5b 85.0(2)
F2b P1b F6b 92.6(3)
F3b P1b F4b 92.1(4)
F3b P1b F5b 176.6(4)
F3b P1b F6b 91.6(4)
F4b P1b F5b 91.0(4)
F4b P1b F6b 175.5(5)
F5b P1b F6b 85.3(4)
P1b F3b N3c 130.1(3)
Ru1 N1a C1a 115.4(3)
Ru1 N1a C5a 126.5(3)
C1a N1a C5a 117.7(4)
Ru1 N1b C1b 116.1(3)
Ru1 N1b C5b 124.7(3)
C1b N1b C5b 118.0(4)
Ru1 N1c C1c 116.2(3)
Ru1 N1c C5c 124.5(3)
C1c N1c C5c 117.7(4)
Ru1 N2a N3a 121.6(3)
Ru1 N2a C10a 131.5(4)
N3a N2a C10a 106.8(4)
Ru1 N2b N3b 124.5(3)
Ru1 N2b C10b 128.8(3)
N3b N2b C10b 106.5(4)
Ru1 N2c N3c 124.9(3)
Ru1 N2c C10c 128.9(3)
N3c N2c C10c 106.1(3)
N2a N3a C12a 112.4(5)
N2a N3a H1n3a 123.8
C12a N3a H1n3a 123.8
N2b N3b C12b 109.9(4)
N2b N3b H1n3b 125.04
C12b N3b H1n3b 125.03
F3b N3c N2c 144.9(3)
F3b N3c C12c 103.4(3)
F3b N3c H1n3c 22.03
N2c N3c C12c 111.1(4)
N2c N3c H1n3c 124.45
C12c N3c H1n3c 124.46
N1a C1a C2a 123.9(5)
N1a C1a H1c1a 118.05
C2a C1a H1c1a 118.05
N1b C1b C2b 125.0(5)
N1b C1b H1c1b 117.51
C2b C1b H1c1b 117.51
N1c C1c C2c 124.0(5)
N1c C1c H1c1c 118
C2c C1c H1c1c 118
C1a C2a C3a 118.0(5)
C1a C2a H1c2a 121
C3a C2a H1c2a 121
C1b C2b C3b 118.8(6)
C1b C2b H1c2b 120.62
C3b C2b H1c2b 120.62
C1c C2c C3c 118.2(5)
C1c C2c H1c2c 120.9
C3c C2c H1c2c 120.9
C2a C3a C4a 123.0(6)
C2a C3a H1c3a 118.48
C4a C3a H1c3a 118.48
C2b C3b C4b 119.9(6)
C2b C3b H1c3b 120.06
C4b C3b H1c3b 120.06
C2c C3c C4c 121.0(5)
C2c C3c H1c3c 119.5
C4c C3c H1c3c 119.5
C3a C4a C5a 117.8(5)
C3a C4a C6a 121.7(6)
C5a C4a C6a 120.5(5)
C3b C4b C5b 119.6(5)
C3b C4b C6b 122.4(6)
C5b C4b C6b 118.0(6)
C3c C4c C5c 119.2(5)
C3c C4c C6c 121.3(6)
C5c C4c C6c 119.5(5)
N1a C5a C4a 119.5(4)
N1a C5a C9a 122.9(5)
C4a C5a C9a 117.6(5)
N1b C5b C4b 118.3(5)
N1b C5b C9b 122.4(4)
C4b C5b C9b 119.3(5)
N1c C5c C4c 119.3(4)
N1c C5c C9c 121.3(4)
C4c C5c C9c 119.4(5)
C4a C6a C7a 120.7(7)
C4a C6a H1c6a 119.66
C7a C6a H1c6a 119.66
C4b C6b C7b 122.4(6)
C4b C6b H1c6b 118.82
C7b C6b H1c6b 118.82
C4c C6c C7c 120.0(6)
C4c C6c H1c6c 120.01
C7c C6c H1c6c 120.01
C6a C7a C8a 120.0(7)
C6a C7a H1c7a 119.98
C8a C7a H1c7a 119.98
C6b C7b C8b 120.2(7)
C6b C7b H1c7b 119.89
C8b C7b H1c7b 119.89
C6c C7c C8c 120.5(6)
C6c C7c H1c7c 119.74
C8c C7c H1c7c 119.74
C7a C8a C9a 121.6(6)
C7a C8a H1c8a 119.22
C9a C8a H1c8a 119.22
C7b C8b C9b 121.0(6)
C7b C8b H1c8b 119.52
C9b C8b H1c8b 119.52
C7c C8c C9c 122.9(5)
C7c C8c H1c8c 118.57
C9c C8c H1c8c 118.57
C5a C9a C8a 119.6(6)
C5a C9a C10a 127.9(5)
C8a C9a C10a 112.6(5)
C5b C9b C8b 119.1(5)
C5b C9b C10b 126.1(5)
C8b C9b C10b 114.7(5)
C5c C9c C8c 117.7(5)
C5c C9c C10c 125.2(4)
C8c C9c C10c 116.9(5)
N2a C10a C9a 123.1(5)
N2a C10a C11a 108.6(5)
C9a C10a C11a 128.3(5)
N2b C10b C9b 123.2(4)
N2b C10b C11b 109.1(5)
C9b C10b C11b 127.7(5)
N2c C10c C9c 123.3(4)
N2c C10c C11c 109.3(4)
C9c C10c C11c 127.5(5)
C10a C11a C12a 104.2(5)
C10a C11a H1c11a 127.91
C12a C11a H1c11a 127.91
C10b C11b C12b 106.1(5)
C10b C11b H1c11b 126.93
C12b C11b H1c11b 126.93
C10c C11c C12c 105.5(5)
C10c C11c H1c11c 127.27
C12c C11c H1c11c 127.27
N3a C12a C11a 108.0(5)
N3a C12a H1c12a 125.98
C11a C12a H1c12a 125.98
N3b C12b C11b 108.4(5)
N3b C12b H1c12b 125.82
C11b C12b H1c12b 125.82
N3c C12c C11c 108.1(5)
N3c C12c H1c12c 125.94
C11c C12c H1c12c 125.95
O1 C13 H1c13 109.47
O1 C13 H2c13 109.47
O1 C13 H3c13 109.47
H1c13 C13 H2c13 109.47
H1c13 C13 H3c13 109.47
H2c13 C13 H3c13 109.47

loop_
_geom_bond_atom_site_label_1
_geom_bond_atom_site_label_2
_geom_bond_distance
Ru1 N1a 2.117(4)
Ru1 N1b 2.114(4)
Ru1 N1c 2.125(4)
Ru1 N2a 2.052(4)
Ru1 N2b 2.050(4)
Ru1 N2c 2.031(3)
P1a F1a 1.561(4)
P1a F2a 1.545(4)
P1a F3a 1.551(5)
P1a F4a 1.578(4)
P1a F5a 1.530(4)
P1a F6a 1.470(5)
P1b F1b 1.557(4)
P1b F2b 1.548(4)
P1b F3b 1.511(5)
P1b F4b 1.449(5)
P1b F5b 1.523(5)
P1b F6b 1.464(5)
F3b N3c 2.785(7)
O1 C13 1.320(13)
N1a C1a 1.334(6)
N1a C5a 1.417(7)
N1b C1b 1.319(7)
N1b C5b 1.396(6)
N1c C1c 1.335(5)
N1c C5c 1.388(6)
N2a N3a 1.354(6)
N2a C10a 1.331(7)
N2b N3b 1.357(5)
N2b C10b 1.334(6)
N2c N3c 1.345(5)
N2c C10c 1.329(6)
N3a C12a 1.341(7)
N3a H1n3a 0.87
N3b C12b 1.351(7)
N3b H1n3b 0.87
N3c C12c 1.333(7)
N3c H1n3c 0.87
C1a C2a 1.376(8)
C1a H1c1a 0.96
C1b C2b 1.380(7)
C1b H1c1b 0.96
C1c C2c 1.399(8)
C1c H1c1c 0.96
C2a C3a 1.332(8)
C2a H1c2a 0.96
C2b C3b 1.334(9)
C2b H1c2b 0.96
C2c C3c 1.336(9)
C2c H1c2c 0.96
C3a C4a 1.378(8)
C3a H1c3a 0.96
C3b C4b 1.400(10)
C3b H1c3b 0.96
C3c C4c 1.383(7)
C3c H1c3c 0.96
C4a C5a 1.405(9)
C4a C6a 1.420(9)
C4b C5b 1.425(8)
C4b C6b 1.430(9)
C4c C5c 1.422(8)
C4c C6c 1.418(8)
C5a C9a 1.414(7)
C5b C9b 1.428(8)
C5c C9c 1.423(6)
C6a C7a 1.376(10)
C6a H1c6a 0.96
C6b C7b 1.335(12)
C6b H1c6b 0.96
C6c C7c 1.341(9)
C6c H1c6c 0.96
C7a C8a 1.341(11)
C7a H1c7a 0.96
C7b C8b 1.403(10)
C7b H1c7b 0.96
C7c C8c 1.394(10)
C7c H1c7c 0.96
C8a C9a 1.435(8)
C8a H1c8a 0.96
C8b C9b 1.400(8)
C8b H1c8b 0.96
C8c C9c 1.371(8)
C8c H1c8c 0.96
C9a C10a 1.425(9)
C9b C10b 1.464(7)
C9c C10c 1.470(7)
C10a C11a 1.477(8)
C10b C11b 1.409(8)
C10c C11c 1.412(7)
C11a C12a 1.373(10)
C11a H1c11a 0.96
C11b C12b 1.338(9)
C11b H1c11b 0.96
C11c C12c 1.344(8)
C11c H1c11c 0.96
C12a H1c12a 0.96
C12b H1c12b 0.96
C12c H1c12c 0.96
C13 H1c13 0.96
C13 H2c13 0.96
C13 H3c13 0.96

loop_
_geom_hbond_atom_site_label_D
_geom_hbond_atom_site_label_H
_geom_hbond_atom_site_label_A
_geom_hbond_site_symmetry_A
_geom_hbond_distance_DH
_geom_hbond_distance_HA
_geom_hbond_distance_DA
_geom_hbond_angle_DHA
C1a H1c1a N2b . 0.96 2.30 2.984(7) 127.98
C1b H1c1b N2a . 0.96 2.49 3.033(6) 115.49
C1c H1c1c N1b . 0.96 2.42 2.937(7) 113.21
C3c H1c3c F1b 4_554 0.96 2.44 3.387(7) 168.68
C8a H1c8a C11a . 0.96 2.47 2.896(10) 106.37
N3a H1n3a F5a 3_665 0.87 2.35 3.166(8) 155.31
N3b H1n3b O1 . 0.87 1.93 2.748(8) 156.66
N3c H1n3c F3b . 0.87 2.00 2.785(7) 148.61
